data_1562737
loop_
_publ_author_name
'He, Jiang-Hong'
'Xiao, Dong-Rong'
'Chen, Hai-Yan'
'Sun, Dian-Zhen'
'Yan, Shi-Wei'
'Wang, Xin'
'Ye, Zhong-Li'
'Luo, Qun-Li'
'Wang, En-Bo'

_publ_section_title
;
 A series of 2D metal--quinolone complexes: Syntheses, structures, and
 physical properties
;
_journal_name_full 'Journal of Solid State Chemistry'
_journal_page_first 279
_journal_page_last 288
_journal_paper_doi 10.1016/j.jssc.2012.10.015
_journal_volume 198
_journal_year 2013
_chemical_formula_sum 'C30 H28 Cd F N3 O8'
_chemical_formula_weight 689.95
_space_group_IT_number 14
_space_group_name_Hall '-P 2ybc'
_space_group_name_H-M_alt 'P 1 21/c 1'
_symmetry_cell_setting monoclinic
_symmetry_space_group_name_H-M 'P 1 21/c 1'
_atom_sites_solution_hydrogens geom
_atom_sites_solution_primary direct
_atom_sites_solution_secondary difmap
_audit_creation_method SHELXL-97
_cell_angle_alpha 90.00
_cell_angle_beta 108.590(11)
_cell_angle_gamma 90.00
_cell_formula_units_Z 4
_cell_length_a 13.735(4)
_cell_length_b 19.214(5)
_cell_length_c 10.834(3)
_cell_measurement_reflns_used 23112
_cell_measurement_temperature 293(2)
_cell_measurement_theta_max 27.78
_cell_measurement_theta_min 1.56
_cell_volume 2710.0(13)
_computing_cell_refinement 'SMART (Bruker, 2001)'
_computing_data_collection 'SMART (Bruker, 2001)'
_computing_data_reduction 'SAINT (Bruker, 2001)'
_computing_molecular_graphics 'SHELXTL-PLUS (Sheldrick, 1990)'
_computing_publication_material 'SHELXL-97 (Sheldrick, 1997)'
_computing_structure_refinement 'SHELXL-97 (Sheldrick, 1997)'
_computing_structure_solution 'SHELXS-97 (Sheldrick, 1990)'
_diffrn_ambient_temperature 293(2)
_diffrn_measured_fraction_theta_full 0.968
_diffrn_measured_fraction_theta_max 0.968
_diffrn_measurement_device_type 'Bruker APEX CCD area-detector'
_diffrn_measurement_method 'phi and omega scans'
_diffrn_radiation_monochromator graphite
_diffrn_radiation_source 'fine-focus sealed tube'
_diffrn_radiation_type MoK\a
_diffrn_radiation_wavelength 0.71073
_diffrn_reflns_av_R_equivalents 0.0208
_diffrn_reflns_av_sigmaI/netI 0.0243
_diffrn_reflns_limit_h_max 12
_diffrn_reflns_limit_h_min -17
_diffrn_reflns_limit_k_max 21
_diffrn_reflns_limit_k_min -24
_diffrn_reflns_limit_l_max 14
_diffrn_reflns_limit_l_min -11
_diffrn_reflns_number 23112
_diffrn_reflns_theta_full 27.78
_diffrn_reflns_theta_max 27.78
_diffrn_reflns_theta_min 1.56
_exptl_absorpt_coefficient_mu 0.873
_exptl_absorpt_correction_T_max 0.7498
_exptl_absorpt_correction_T_min 0.6794
_exptl_absorpt_correction_type multi-scan
_exptl_absorpt_process_details 'SADABS(Sheldrick, 1996)'
_exptl_crystal_colour 'Light brown'
_exptl_crystal_density_diffrn 1.691
_exptl_crystal_density_method 'not measured'
_exptl_crystal_description block
_exptl_crystal_F_000 1400
_exptl_crystal_size_max 0.48
_exptl_crystal_size_mid 0.39
_exptl_crystal_size_min 0.35
_refine_diff_density_max 0.373
_refine_diff_density_min -0.527
_refine_diff_density_rms 0.062
_refine_ls_extinction_method none
_refine_ls_goodness_of_fit_ref 0.997
_refine_ls_hydrogen_treatment mixed
_refine_ls_matrix_type full
_refine_ls_number_parameters 396
_refine_ls_number_reflns 6188
_refine_ls_number_restraints 3
_refine_ls_restrained_S_all 0.997
_refine_ls_R_factor_all 0.0350
_refine_ls_R_factor_gt 0.0278
_refine_ls_shift/su_max 0.001
_refine_ls_shift/su_mean 0.000
_refine_ls_structure_factor_coef Fsqd
_refine_ls_weighting_details 'calc w=1/[\s^2^(Fo^2^)+(0.0650P)^2^+0.0000P] where P=(Fo^2^+2Fc^2^)/3'
_refine_ls_weighting_scheme calc
_refine_ls_wR_factor_gt 0.0850
_refine_ls_wR_factor_ref 0.0897
_reflns_number_gt 5365
_reflns_number_total 6188
_reflns_threshold_expression >2sigma(I)
_cod_data_source_file JSSC-2013-198-270.CIF
_cod_data_source_block compound-2
_cod_depositor_comments
;
The following automatic conversions were performed:

data item '_symmetry_cell_setting' value 'Monoclinic' was changed to
'monoclinic' in accordance with the built-in table derived from the
CIF Core dictionary named 'cif_core.dic' version 2.4.5 last updated
on 2014-11-21.

Automatic conversion script
Id: cif_fix_values 8369 2020-08-20 11:38:08Z andrius 
;
_cod_original_cell_volume 2709.9(12)
_cod_original_sg_symbol_H-M P2(1)/c
_cod_database_code 1562737

loop_
_symmetry_equiv_pos_as_xyz
'x, y, z'
'-x, y+1/2, -z+1/2'
'-x, -y, -z'
'x, -y-1/2, z-1/2'

loop_
_atom_site_label
_atom_site_type_symbol
_atom_site_fract_x
_atom_site_fract_y
_atom_site_fract_z
_atom_site_U_iso_or_equiv
_atom_site_adp_type
_atom_site_occupancy
_atom_site_symmetry_multiplicity
_atom_site_calc_flag
_atom_site_refinement_flags
_atom_site_disorder_assembly
_atom_site_disorder_group
Cd1 Cd 0.221745(11) 0.676317(7) 0.409134(13) 0.02842(7) Uani 1 1 d . . .
F1 F 0.72885(9) 0.66010(7) 0.43008(12) 0.0398(3) Uani 1 1 d . . .
O1 O 0.26346(13) 0.52367(12) 0.71094(18) 0.0672(6) Uani 1 1 d . . .
OW1 O 0.13869(16) 0.63213(10) 0.97921(18) 0.0552(5) Uani 1 1 d D . .
O2 O 0.21336(12) 0.58896(9) 0.53848(19) 0.0529(5) Uani 1 1 d . . .
O3 O 0.37621(10) 0.63032(7) 0.43850(13) 0.0311(3) Uani 1 1 d . . .
O4 O 0.22706(11) 0.74317(8) 0.75888(14) 0.0384(4) Uani 1 1 d . . .
O5 O 0.26680(11) 0.75339(9) 0.57630(13) 0.0407(4) Uani 1 1 d . . .
O6 O 1.09334(11) 0.62803(8) 1.21007(14) 0.0380(4) Uani 1 1 d . . .
O7 O 1.04919(13) 0.69380(9) 1.35045(15) 0.0441(4) Uani 1 1 d . . .
N1 N 1.08114(14) 0.59048(11) 0.71978(19) 0.0426(5) Uani 1 1 d . . .
H1A H 1.1399 0.5842 0.7013 0.051 Uiso 1 1 calc R . .
H1B H 1.0974 0.6057 0.8024 0.051 Uiso 1 1 calc R . .
N2 N 0.86131(12) 0.58358(9) 0.63249(17) 0.0301(4) Uani 1 1 d . . .
N3 N 0.55703(12) 0.50339(8) 0.72836(15) 0.0253(3) Uani 1 1 d . . .
C1 C 0.28124(15) 0.55519(11) 0.6219(2) 0.0318(5) Uani 1 1 d . . .
C2 C 0.38979(14) 0.55329(10) 0.61837(18) 0.0250(4) Uani 1 1 d . . .
C3 C 0.42865(14) 0.59210(9) 0.53196(17) 0.0231(4) Uani 1 1 d . . .
C4 C 0.53887(14) 0.58713(9) 0.55776(17) 0.0215(4) Uani 1 1 d . . .
C5 C 0.58547(15) 0.62698(10) 0.48435(18) 0.0254(4) Uani 1 1 d . . .
H5A H 0.5455 0.6558 0.4186 0.031 Uiso 1 1 calc R . .
C6 C 0.68740(15) 0.62401(10) 0.50803(19) 0.0262(4) Uani 1 1 d . . .
C7 C 0.75569(14) 0.58376(10) 0.61106(19) 0.0249(4) Uani 1 1 d . . .
C8 C 0.70914(14) 0.54334(10) 0.68197(18) 0.0259(4) Uani 1 1 d . . .
H8A H 0.7495 0.5152 0.7484 0.031 Uiso 1 1 calc R . .
C9 C 0.60291(14) 0.54399(9) 0.65584(17) 0.0222(4) Uani 1 1 d . . .
C10 C 0.45689(15) 0.51113(10) 0.70968(18) 0.0278(4) Uani 1 1 d . . .
H10A H 0.4295 0.4855 0.7636 0.033 Uiso 1 1 calc R . .
C11 C 0.61692(17) 0.45367(11) 0.8299(2) 0.0332(5) Uani 1 1 d . . .
H11A H 0.6732 0.4351 0.8040 0.040 Uiso 1 1 calc R . .
H11B H 0.5729 0.4151 0.8352 0.040 Uiso 1 1 calc R . .
C12 C 0.6595(2) 0.48655(14) 0.9619(2) 0.0540(7) Uani 1 1 d . . .
H12A H 0.6969 0.4523 1.0235 0.081 Uiso 1 1 calc R . .
H12B H 0.6042 0.5044 0.9888 0.081 Uiso 1 1 calc R . .
H12C H 0.7048 0.5240 0.9579 0.081 Uiso 1 1 calc R . .
C13 C 0.91501(16) 0.65125(11) 0.6510(2) 0.0342(5) Uani 1 1 d . . .
H13A H 0.9248 0.6682 0.7385 0.041 Uiso 1 1 calc R . .
H13B H 0.8735 0.6849 0.5900 0.041 Uiso 1 1 calc R . .
C14 C 1.01704(18) 0.64394(14) 0.6299(2) 0.0461(6) Uani 1 1 d . . .
H14A H 1.0525 0.6883 0.6452 0.055 Uiso 1 1 calc R . .
H14B H 1.0069 0.6304 0.5404 0.055 Uiso 1 1 calc R . .
C15 C 1.02577(17) 0.52333(13) 0.7072(3) 0.0481(6) Uani 1 1 d . . .
H15A H 1.0665 0.4909 0.7718 0.058 Uiso 1 1 calc R . .
H15B H 1.0167 0.5038 0.6217 0.058 Uiso 1 1 calc R . .
C16 C 0.92257(16) 0.53243(11) 0.7255(2) 0.0385(5) Uani 1 1 d . . .
H16A H 0.8868 0.4882 0.7126 0.046 Uiso 1 1 calc R . .
H16B H 0.9316 0.5480 0.8136 0.046 Uiso 1 1 calc R . .
C17 C 0.52140(18) 0.66742(11) 0.9607(2) 0.0349(5) Uani 1 1 d . . .
H17A H 0.5349 0.6450 1.0405 0.042 Uiso 1 1 calc R . .
C18 C 0.42090(18) 0.68461(11) 0.8905(2) 0.0343(5) Uani 1 1 d . . .
H18A H 0.3685 0.6746 0.9249 0.041 Uiso 1 1 calc R . .
C19 C 0.39741(15) 0.71655(10) 0.76984(18) 0.0275(4) Uani 1 1 d . . .
C20 C 0.47580(16) 0.72855(11) 0.71875(19) 0.0322(4) Uani 1 1 d . . .
H20A H 0.4611 0.7476 0.6359 0.039 Uiso 1 1 calc R . .
C21 C 0.57603(16) 0.71254(11) 0.78964(19) 0.0312(4) Uani 1 1 d . . .
H21A H 0.6277 0.7217 0.7536 0.037 Uiso 1 1 calc R . .
C22 C 0.60243(17) 0.68291(9) 0.9145(2) 0.0272(4) Uani 1 1 d . . .
C23 C 0.71098(17) 0.67282(9) 0.9962(2) 0.0286(5) Uani 1 1 d . . .
C24 C 0.78987(19) 0.66942(11) 0.9441(2) 0.0374(5) Uani 1 1 d . . .
H24A H 0.7748 0.6715 0.8542 0.045 Uiso 1 1 calc R . .
C25 C 0.89154(18) 0.66296(12) 1.0224(2) 0.0381(5) Uani 1 1 d . . .
H25A H 0.9429 0.6592 0.9839 0.046 Uiso 1 1 calc R . .
C26 C 0.91757(16) 0.66210(11) 1.1566(2) 0.0300(4) Uani 1 1 d . . .
C27 C 0.83897(19) 0.66585(13) 1.2107(2) 0.0425(6) Uani 1 1 d . . .
H27A H 0.8544 0.6657 1.3007 0.051 Uiso 1 1 calc R . .
C28 C 0.73860(19) 0.66980(12) 1.1324(2) 0.0401(6) Uani 1 1 d . . .
H28A H 0.6870 0.6705 1.1710 0.048 Uiso 1 1 calc R . .
C29 C 0.28954(15) 0.73914(10) 0.69678(19) 0.0299(4) Uani 1 1 d . . .
C30 C 1.02697(17) 0.66058(12) 1.2446(2) 0.0323(5) Uani 1 1 d . . .
HW1A H 0.117(2) 0.6206(11) 1.0399(19) 0.054(8) Uiso 1 1 d D . .
HW1B H 0.171(2) 0.6701(9) 0.996(2) 0.058(10) Uiso 1 1 d D . .

loop_
_atom_site_aniso_label
_atom_site_aniso_U_11
_atom_site_aniso_U_22
_atom_site_aniso_U_33
_atom_site_aniso_U_23
_atom_site_aniso_U_13
_atom_site_aniso_U_12
Cd1 0.01772(10) 0.03911(11) 0.02715(10) 0.00156(5) 0.00535(7) 0.00382(5)
F1 0.0248(7) 0.0561(8) 0.0426(7) 0.0201(6) 0.0163(6) 0.0001(6)
O1 0.0293(9) 0.1269(17) 0.0537(11) 0.0365(11) 0.0247(9) 0.0109(10)
OW1 0.0587(13) 0.0629(12) 0.0497(11) -0.0167(9) 0.0251(10) -0.0195(10)
O2 0.0230(9) 0.0571(10) 0.0833(13) 0.0311(9) 0.0236(9) 0.0104(8)
O3 0.0205(7) 0.0413(8) 0.0327(8) 0.0089(6) 0.0102(6) 0.0077(6)
O4 0.0224(8) 0.0517(9) 0.0379(8) -0.0116(7) 0.0050(7) 0.0021(7)
O5 0.0377(9) 0.0533(10) 0.0241(8) -0.0023(6) 0.0000(7) 0.0113(7)
O6 0.0242(8) 0.0448(9) 0.0422(9) 0.0013(7) 0.0066(7) 0.0046(7)
O7 0.0236(9) 0.0731(11) 0.0308(8) -0.0049(8) 0.0019(7) 0.0005(8)
N1 0.0171(9) 0.0685(13) 0.0453(11) -0.0148(10) 0.0144(8) -0.0031(9)
N2 0.0138(8) 0.0312(9) 0.0441(10) 0.0032(7) 0.0077(7) -0.0004(7)
N3 0.0196(8) 0.0311(8) 0.0257(8) 0.0063(6) 0.0082(7) 0.0015(7)
C1 0.0183(10) 0.0424(12) 0.0369(11) -0.0016(9) 0.0120(9) -0.0030(9)
C2 0.0163(9) 0.0325(10) 0.0276(10) -0.0023(8) 0.0092(8) -0.0009(8)
C3 0.0170(9) 0.0286(9) 0.0243(9) -0.0036(7) 0.0074(8) 0.0006(7)
C4 0.0175(9) 0.0245(9) 0.0238(9) -0.0021(7) 0.0081(7) 0.0002(7)
C5 0.0194(10) 0.0289(9) 0.0275(10) 0.0046(7) 0.0067(8) 0.0032(8)
C6 0.0199(10) 0.0302(10) 0.0308(10) 0.0057(8) 0.0112(8) -0.0016(8)
C7 0.0154(9) 0.0276(9) 0.0325(10) -0.0003(8) 0.0089(8) -0.0002(7)
C8 0.0169(10) 0.0297(10) 0.0284(10) 0.0034(7) 0.0037(8) 0.0011(8)
C9 0.0179(9) 0.0256(9) 0.0237(9) -0.0014(7) 0.0076(7) -0.0013(7)
C10 0.0220(10) 0.0361(10) 0.0284(10) 0.0022(8) 0.0122(8) -0.0031(8)
C11 0.0279(11) 0.0353(11) 0.0358(11) 0.0122(9) 0.0094(9) 0.0028(9)
C12 0.0649(19) 0.0582(16) 0.0319(12) 0.0090(11) 0.0054(12) 0.0104(13)
C13 0.0228(11) 0.0358(11) 0.0431(12) 0.0031(9) 0.0093(10) -0.0072(9)
C14 0.0295(13) 0.0685(16) 0.0437(14) -0.0024(12) 0.0163(11) -0.0171(12)
C15 0.0202(12) 0.0543(15) 0.0667(17) -0.0119(13) 0.0095(11) 0.0067(10)
C16 0.0199(11) 0.0361(11) 0.0570(14) 0.0062(10) 0.0087(10) 0.0059(9)
C17 0.0251(12) 0.0468(13) 0.0312(11) 0.0099(9) 0.0067(9) 0.0036(9)
C18 0.0244(12) 0.0464(13) 0.0337(12) 0.0025(9) 0.0115(10) 0.0012(9)
C19 0.0218(10) 0.0323(10) 0.0247(10) -0.0051(8) 0.0021(8) 0.0023(8)
C20 0.0280(11) 0.0422(11) 0.0236(10) -0.0022(8) 0.0044(8) 0.0002(9)
C21 0.0242(11) 0.0426(12) 0.0267(10) -0.0029(8) 0.0078(8) -0.0010(9)
C22 0.0205(11) 0.0320(10) 0.0276(10) -0.0037(7) 0.0057(9) 0.0013(8)
C23 0.0198(11) 0.0329(11) 0.0298(11) -0.0030(8) 0.0033(9) 0.0025(8)
C24 0.0266(12) 0.0607(15) 0.0230(10) -0.0056(9) 0.0052(9) 0.0043(10)
C25 0.0226(12) 0.0571(14) 0.0340(12) -0.0045(10) 0.0083(10) 0.0055(10)
C26 0.0208(11) 0.0357(10) 0.0311(11) 0.0012(8) 0.0047(9) 0.0014(8)
C27 0.0278(13) 0.0711(16) 0.0264(11) 0.0071(10) 0.0056(10) -0.0002(11)
C28 0.0246(12) 0.0664(16) 0.0313(12) 0.0071(10) 0.0117(10) 0.0049(10)
C29 0.0231(11) 0.0332(10) 0.0285(10) -0.0082(8) 0.0014(8) 0.0015(8)
C30 0.0208(11) 0.0404(11) 0.0328(11) 0.0116(9) 0.0048(9) -0.0013(9)

loop_
_atom_type_symbol
_atom_type_description
_atom_type_scat_dispersion_real
_atom_type_scat_dispersion_imag
_atom_type_scat_source
C C 0.0033 0.0016 'International Tables Vol C Tables 4.2.6.8 and 6.1.1.4'
H H 0.0000 0.0000 'International Tables Vol C Tables 4.2.6.8 and 6.1.1.4'
N N 0.0061 0.0033 'International Tables Vol C Tables 4.2.6.8 and 6.1.1.4'
O O 0.0106 0.0060 'International Tables Vol C Tables 4.2.6.8 and 6.1.1.4'
F F 0.0171 0.0103 'International Tables Vol C Tables 4.2.6.8 and 6.1.1.4'
Cd Cd -0.8075 1.2024 'International Tables Vol C Tables 4.2.6.8 and 6.1.1.4'

loop_
_geom_angle_atom_site_label_1
_geom_angle_atom_site_label_2
_geom_angle_atom_site_label_3
_geom_angle
_geom_angle_site_symmetry_1
_geom_angle_site_symmetry_3
O2 Cd1 O3 81.26(5) . .
O2 Cd1 O5 92.61(7) . .
O3 Cd1 O5 98.06(5) . .
O2 Cd1 O7 91.67(6) . 1_454
O3 Cd1 O7 163.64(6) . 1_454
O5 Cd1 O7 96.98(6) . 1_454
O2 Cd1 O4 173.64(6) . 4_575
O3 Cd1 O4 97.26(5) . 4_575
O5 Cd1 O4 93.72(6) . 4_575
O7 Cd1 O4 88.15(6) 1_454 4_575
O2 Cd1 O6 95.76(7) . 1_454
O3 Cd1 O6 110.83(5) . 1_454
O5 Cd1 O6 150.80(5) . 1_454
O7 Cd1 O6 54.94(5) 1_454 1_454
O4 Cd1 O6 78.93(5) 4_575 1_454
O2 Cd1 C30 95.28(7) . 1_454
O3 Cd1 C30 138.06(6) . 1_454
O5 Cd1 C30 123.88(6) . 1_454
O7 Cd1 C30 27.50(6) 1_454 1_454
O4 Cd1 C30 81.66(6) 4_575 1_454
O6 Cd1 C30 27.49(6) 1_454 1_454
HW1A OW1 HW1B 110.3(15) . .
C1 O2 Cd1 132.27(14) . .
C3 O3 Cd1 127.96(11) . .
C29 O4 Cd1 127.91(13) . 4_576
C29 O5 Cd1 126.48(14) . .
C30 O6 Cd1 86.41(13) . 1_656
C30 O7 Cd1 96.19(13) . 1_656
C15 N1 C14 111.11(18) . .
C15 N1 H1A 109.4 . .
C14 N1 H1A 109.4 . .
C15 N1 H1B 109.4 . .
C14 N1 H1B 109.4 . .
H1A N1 H1B 108.0 . .
C7 N2 C16 117.06(16) . .
C7 N2 C13 117.95(16) . .
C16 N2 C13 110.16(17) . .
C10 N3 C9 118.84(16) . .
C10 N3 C11 118.92(16) . .
C9 N3 C11 122.20(16) . .
O1 C1 O2 122.26(19) . .
O1 C1 C2 117.08(19) . .
O2 C1 C2 120.65(18) . .
C10 C2 C3 118.25(17) . .
C10 C2 C1 115.92(17) . .
C3 C2 C1 125.82(18) . .
O3 C3 C2 126.05(17) . .
O3 C3 C4 118.83(16) . .
C2 C3 C4 115.10(16) . .
C5 C4 C9 117.48(17) . .
C5 C4 C3 119.52(17) . .
C9 C4 C3 122.99(16) . .
C6 C5 C4 120.47(18) . .
C6 C5 H5A 119.8 . .
C4 C5 H5A 119.8 . .
C5 C6 F1 118.73(17) . .
C5 C6 C7 123.75(17) . .
F1 C6 C7 117.52(17) . .
C8 C7 N2 123.13(17) . .
C8 C7 C6 115.56(17) . .
N2 C7 C6 121.24(17) . .
C7 C8 C9 121.38(17) . .
C7 C8 H8A 119.3 . .
C9 C8 H8A 119.3 . .
N3 C9 C8 120.85(17) . .
N3 C9 C4 117.91(16) . .
C8 C9 C4 121.22(16) . .
N3 C10 C2 126.55(17) . .
N3 C10 H10A 116.7 . .
C2 C10 H10A 116.7 . .
N3 C11 C12 112.90(17) . .
N3 C11 H11A 109.0 . .
C12 C11 H11A 109.0 . .
N3 C11 H11B 109.0 . .
C12 C11 H11B 109.0 . .
H11A C11 H11B 107.8 . .
C11 C12 H12A 109.5 . .
C11 C12 H12B 109.5 . .
H12A C12 H12B 109.5 . .
C11 C12 H12C 109.5 . .
H12A C12 H12C 109.5 . .
H12B C12 H12C 109.5 . .
N2 C13 C14 110.37(19) . .
N2 C13 H13A 109.6 . .
C14 C13 H13A 109.6 . .
N2 C13 H13B 109.6 . .
C14 C13 H13B 109.6 . .
H13A C13 H13B 108.1 . .
C13 C14 N1 110.58(18) . .
C13 C14 H14A 109.5 . .
N1 C14 H14A 109.5 . .
C13 C14 H14B 109.5 . .
N1 C14 H14B 109.5 . .
H14A C14 H14B 108.1 . .
N1 C15 C16 111.37(18) . .
N1 C15 H15A 109.4 . .
C16 C15 H15A 109.4 . .
N1 C15 H15B 109.4 . .
C16 C15 H15B 109.4 . .
H15A C15 H15B 108.0 . .
N2 C16 C15 110.26(18) . .
N2 C16 H16A 109.6 . .
C15 C16 H16A 109.6 . .
N2 C16 H16B 109.6 . .
C15 C16 H16B 109.6 . .
H16A C16 H16B 108.1 . .
C18 C17 C22 121.5(2) . .
C18 C17 H17A 119.2 . .
C22 C17 H17A 119.2 . .
C17 C18 C19 120.9(2) . .
C17 C18 H18A 119.5 . .
C19 C18 H18A 119.5 . .
C20 C19 C18 118.45(19) . .
C20 C19 C29 120.33(18) . .
C18 C19 C29 121.21(19) . .
C21 C20 C19 120.50(19) . .
C21 C20 H20A 119.7 . .
C19 C20 H20A 119.7 . .
C20 C21 C22 122.1(2) . .
C20 C21 H21A 118.9 . .
C22 C21 H21A 118.9 . .
C17 C22 C21 116.3(2) . .
C17 C22 C23 121.6(2) . .
C21 C22 C23 121.96(19) . .
C24 C23 C28 116.5(2) . .
C24 C23 C22 122.3(2) . .
C28 C23 C22 121.1(2) . .
C23 C24 C25 121.6(2) . .
C23 C24 H24A 119.2 . .
C25 C24 H24A 119.2 . .
C26 C25 C24 121.0(2) . .
C26 C25 H25A 119.5 . .
C24 C25 H25A 119.5 . .
C25 C26 C27 118.0(2) . .
C25 C26 C30 122.6(2) . .
C27 C26 C30 119.3(2) . .
C28 C27 C26 120.5(2) . .
C28 C27 H27A 119.8 . .
C26 C27 H27A 119.8 . .
C27 C28 C23 122.3(2) . .
C27 C28 H28A 118.8 . .
C23 C28 H28A 118.8 . .
O4 C29 O5 123.57(19) . .
O4 C29 C19 117.69(18) . .
O5 C29 C19 118.74(18) . .
O6 C30 O7 122.3(2) . .
O6 C30 C26 119.7(2) . .
O7 C30 C26 118.0(2) . .
O6 C30 Cd1 66.10(12) . 1_656
O7 C30 Cd1 56.31(11) . 1_656
C26 C30 Cd1 172.30(16) . 1_656

loop_
_geom_bond_atom_site_label_1
_geom_bond_atom_site_label_2
_geom_bond_distance
_geom_bond_site_symmetry_2
Cd1 O2 2.2129(16) .
Cd1 O3 2.2255(14) .
Cd1 O5 2.2674(16) .
Cd1 O7 2.2745(17) 1_454
Cd1 O4 2.2635(15) 4_575
Cd1 O6 2.4894(16) 1_454
Cd1 C30 2.718(2) 1_454
F1 C6 1.351(2) .
O1 C1 1.227(3) .
OW1 HW1A 0.829(9) .
OW1 HW1B 0.841(9) .
O2 C1 1.253(3) .
O3 C3 1.272(2) .
O4 C29 1.250(2) .
O4 Cd1 2.2635(15) 4_576
O5 C29 1.271(2) .
O6 C30 1.257(3) .
O6 Cd1 2.4894(16) 1_656
O7 C30 1.262(3) .
O7 Cd1 2.2745(17) 1_656
N1 C15 1.482(3) .
N1 C14 1.494(3) .
N1 H1A 0.9000 .
N1 H1B 0.9000 .
N2 C7 1.394(2) .
N2 C16 1.466(3) .
N2 C13 1.477(3) .
N3 C10 1.333(2) .
N3 C9 1.392(2) .
N3 C11 1.491(2) .
C1 C2 1.504(3) .
C2 C10 1.379(3) .
C2 C3 1.427(2) .
C3 C4 1.452(3) .
C4 C5 1.398(2) .
C4 C9 1.412(3) .
C5 C6 1.342(3) .
C5 H5A 0.9300 .
C6 C7 1.434(3) .
C7 C8 1.384(3) .
C8 C9 1.395(3) .
C8 H8A 0.9300 .
C10 H10A 0.9300 .
C11 C12 1.501(3) .
C11 H11A 0.9700 .
C11 H11B 0.9700 .
C12 H12A 0.9600 .
C12 H12B 0.9600 .
C12 H12C 0.9600 .
C13 C14 1.496(3) .
C13 H13A 0.9700 .
C13 H13B 0.9700 .
C14 H14A 0.9700 .
C14 H14B 0.9700 .
C15 C16 1.503(3) .
C15 H15A 0.9700 .
C15 H15B 0.9700 .
C16 H16A 0.9700 .
C16 H16B 0.9700 .
C17 C18 1.387(3) .
C17 C22 1.390(3) .
C17 H17A 0.9300 .
C18 C19 1.386(3) .
C18 H18A 0.9300 .
C19 C20 1.378(3) .
C19 C29 1.504(3) .
C20 C21 1.380(3) .
C20 H20A 0.9300 .
C21 C22 1.405(3) .
C21 H21A 0.9300 .
C22 C23 1.484(3) .
C23 C24 1.374(3) .
C23 C28 1.402(3) .
C24 C25 1.389(3) .
C24 H24A 0.9300 .
C25 C26 1.383(3) .
C25 H25A 0.9300 .
C26 C27 1.385(3) .
C26 C30 1.501(3) .
C27 C28 1.371(3) .
C27 H27A 0.9300 .
C28 H28A 0.9300 .
C30 Cd1 2.718(2) 1_656

loop_
_geom_torsion_atom_site_label_1
_geom_torsion_atom_site_label_2
_geom_torsion_atom_site_label_3
_geom_torsion_atom_site_label_4
_geom_torsion
_geom_torsion_site_symmetry_1
_geom_torsion_site_symmetry_2
_geom_torsion_site_symmetry_3
_geom_torsion_site_symmetry_4
O3 Cd1 O2 C1 25.0(2) . . . .
O5 Cd1 O2 C1 -72.7(2) . . . .
O7 Cd1 O2 C1 -169.8(2) 1_454 . . .
O4 Cd1 O2 C1 102.0(5) 4_575 . . .
O6 Cd1 O2 C1 135.3(2) 1_454 . . .
C30 Cd1 O2 C1 162.9(2) 1_454 . . .
O2 Cd1 O3 C3 -22.92(16) . . . .
O5 Cd1 O3 C3 68.51(16) . . . .
O7 Cd1 O3 C3 -88.1(2) 1_454 . . .
O4 Cd1 O3 C3 163.33(15) 4_575 . . .
O6 Cd1 O3 C3 -115.79(15) 1_454 . . .
C30 Cd1 O3 C3 -111.08(16) 1_454 . . .
O2 Cd1 O5 C29 8.08(16) . . . .
O3 Cd1 O5 C29 -73.46(16) . . . .
O7 Cd1 O5 C29 100.08(16) 1_454 . . .
O4 Cd1 O5 C29 -171.34(16) 4_575 . . .
O6 Cd1 O5 C29 114.80(17) 1_454 . . .
C30 Cd1 O5 C29 106.21(16) 1_454 . . .
Cd1 O2 C1 O1 157.07(19) . . . .
Cd1 O2 C1 C2 -21.4(3) . . . .
O1 C1 C2 C10 5.4(3) . . . .
O2 C1 C2 C10 -176.1(2) . . . .
O1 C1 C2 C3 -173.0(2) . . . .
O2 C1 C2 C3 5.5(3) . . . .
Cd1 O3 C3 C2 19.8(3) . . . .
Cd1 O3 C3 C4 -158.97(12) . . . .
C10 C2 C3 O3 176.13(18) . . . .
C1 C2 C3 O3 -5.5(3) . . . .
C10 C2 C3 C4 -5.0(2) . . . .
C1 C2 C3 C4 173.34(17) . . . .
O3 C3 C4 C5 3.3(3) . . . .
C2 C3 C4 C5 -175.60(17) . . . .
O3 C3 C4 C9 -177.43(17) . . . .
C2 C3 C4 C9 3.6(3) . . . .
C9 C4 C5 C6 -0.4(3) . . . .
C3 C4 C5 C6 178.91(17) . . . .
C4 C5 C6 F1 176.13(17) . . . .
C4 C5 C6 C7 -3.0(3) . . . .
C16 N2 C7 C8 6.5(3) . . . .
C13 N2 C7 C8 -128.6(2) . . . .
C16 N2 C7 C6 -170.26(19) . . . .
C13 N2 C7 C6 54.6(3) . . . .
C5 C6 C7 C8 4.1(3) . . . .
F1 C6 C7 C8 -175.10(17) . . . .
C5 C6 C7 N2 -178.88(18) . . . .
F1 C6 C7 N2 1.9(3) . . . .
N2 C7 C8 C9 -178.74(17) . . . .
C6 C7 C8 C9 -1.8(3) . . . .
C10 N3 C9 C8 172.85(17) . . . .
C11 N3 C9 C8 -4.6(3) . . . .
C10 N3 C9 C4 -5.4(2) . . . .
C11 N3 C9 C4 177.10(16) . . . .
C7 C8 C9 N3 -179.64(17) . . . .
C7 C8 C9 C4 -1.4(3) . . . .
C5 C4 C9 N3 -179.17(16) . . . .
C3 C4 C9 N3 1.6(3) . . . .
C5 C4 C9 C8 2.6(3) . . . .
C3 C4 C9 C8 -176.70(16) . . . .
C9 N3 C10 C2 4.2(3) . . . .
C11 N3 C10 C2 -178.29(19) . . . .
C3 C2 C10 N3 1.4(3) . . . .
C1 C2 C10 N3 -177.14(18) . . . .
C10 N3 C11 C12 -88.5(2) . . . .
C9 N3 C11 C12 88.9(2) . . . .
C7 N2 C13 C14 -161.87(18) . . . .
C16 N2 C13 C14 60.1(2) . . . .
N2 C13 C14 N1 -57.3(2) . . . .
C15 N1 C14 C13 54.4(2) . . . .
C14 N1 C15 C16 -54.0(3) . . . .
C7 N2 C16 C15 162.32(18) . . . .
C13 N2 C16 C15 -59.2(2) . . . .
N1 C15 C16 N2 56.6(3) . . . .
C22 C17 C18 C19 1.5(3) . . . .
C17 C18 C19 C20 2.4(3) . . . .
C17 C18 C19 C29 -176.36(19) . . . .
C18 C19 C20 C21 -3.5(3) . . . .
C29 C19 C20 C21 175.25(18) . . . .
C19 C20 C21 C22 0.8(3) . . . .
C18 C17 C22 C21 -4.1(3) . . . .
C18 C17 C22 C23 172.11(19) . . . .
C20 C21 C22 C17 3.0(3) . . . .
C20 C21 C22 C23 -173.23(19) . . . .
C17 C22 C23 C24 162.0(2) . . . .
C21 C22 C23 C24 -22.0(3) . . . .
C17 C22 C23 C28 -21.3(3) . . . .
C21 C22 C23 C28 154.7(2) . . . .
C28 C23 C24 C25 0.3(3) . . . .
C22 C23 C24 C25 177.18(19) . . . .
C23 C24 C25 C26 -2.2(4) . . . .
C24 C25 C26 C27 1.8(3) . . . .
C24 C25 C26 C30 -175.3(2) . . . .
C25 C26 C27 C28 0.4(4) . . . .
C30 C26 C27 C28 177.7(2) . . . .
C26 C27 C28 C23 -2.4(4) . . . .
C24 C23 C28 C27 2.0(3) . . . .
C22 C23 C28 C27 -174.92(19) . . . .
Cd1 O4 C29 O5 -107.5(2) 4_576 . . .
Cd1 O4 C29 C19 72.1(2) 4_576 . . .
Cd1 O5 C29 O4 -97.0(2) . . . .
Cd1 O5 C29 C19 83.3(2) . . . .
C20 C19 C29 O4 -162.61(19) . . . .
C18 C19 C29 O4 16.1(3) . . . .
C20 C19 C29 O5 17.0(3) . . . .
C18 C19 C29 O5 -164.25(19) . . . .
Cd1 O6 C30 O7 -4.1(2) 1_656 . . .
Cd1 O6 C30 C26 174.28(18) 1_656 . . .
Cd1 O7 C30 O6 4.5(2) 1_656 . . .
Cd1 O7 C30 C26 -173.89(16) 1_656 . . .
C25 C26 C30 O6 -34.3(3) . . . .
C27 C26 C30 O6 148.6(2) . . . .
C25 C26 C30 O7 144.2(2) . . . .
C27 C26 C30 O7 -32.9(3) . . . .
C25 C26 C30 Cd1 102.8(11) . . . 1_656
C27 C26 C30 Cd1 -74.3(12) . . . 1_656
